data_7153023
loop_
_publ_author_name
'Lee, Yu-Ting'
'Lee, Yen-Te'
'Lee, Chia-Jui'
'Sheu, Chia-Ning'
'Lin, Bo-Yu'
'Wang, Jeng-Han'
'Lin, Wenwei'

_publ_section_title
;
 Chemoselective synthesis of tetrasubstituted furans via intramolecular
 Wittig reactions: mechanism and theoretical analysis.
;
_journal_issue 31
_journal_name_full 'Organic &amp; biomolecular chemistry'
_journal_page_first 5156
_journal_page_last 5161
_journal_paper_doi 10.1039/c3ob40858b
_journal_volume 11
_journal_year 2013
_chemical_formula_moiety 'C36 H42 Br Cl3 N O3 P'
_chemical_formula_sum 'C36 H42 Br Cl3 N O3 P'
_chemical_formula_weight 753.94
_chemical_name_systematic
;
?
;
_space_group_IT_number 14
_symmetry_cell_setting monoclinic
_symmetry_space_group_name_Hall '-P 2ybc'
_symmetry_space_group_name_H-M 'P 1 21/c 1'
_atom_sites_solution_hydrogens geom
_atom_sites_solution_primary direct
_atom_sites_solution_secondary difmap
_audit_creation_method SHELXL-97
_cell_angle_alpha 90.00
_cell_angle_beta 92.0790(10)
_cell_angle_gamma 90.00
_cell_formula_units_Z 4
_cell_length_a 8.8458(2)
_cell_length_b 27.2982(6)
_cell_length_c 15.4284(3)
_cell_measurement_reflns_used 16919
_cell_measurement_temperature 200(2)
_cell_measurement_theta_max 25.028
_cell_measurement_theta_min 2.037
_cell_volume 3723.11(14)
_computing_cell_refinement 'HKL Scalepack (Otwinowski & Minor 1997)'
_computing_data_collection 'Collect (Nonius BV, 1997-2000)'
_computing_data_reduction 'HKL Denzo and Scalepack'
_computing_molecular_graphics 'Ortep-3 for Windows (Farrugia, 1997)'
_computing_publication_material 'WinGX publication routines (Farrugia, 1999)'
_computing_structure_refinement 'SHELXL-97 (Sheldrick, 1997)'
_computing_structure_solution 'SHELXS-86 (Sheldrick, 1986)'
_diffrn_ambient_temperature 200(2)
_diffrn_detector_area_resol_mean 9
_diffrn_measured_fraction_theta_full 0.996
_diffrn_measured_fraction_theta_max 0.996
_diffrn_measurement_device_type KappaCCD
_diffrn_measurement_method 'CCD rotation images, thick slices'
_diffrn_radiation_monochromator graphite
_diffrn_radiation_source 'fine-focus sealed tube'
_diffrn_radiation_type MoK\a
_diffrn_radiation_wavelength 0.71073
_diffrn_reflns_av_R_equivalents 0.0961
_diffrn_reflns_av_sigmaI/netI 0.0938
_diffrn_reflns_limit_h_max 10
_diffrn_reflns_limit_h_min -10
_diffrn_reflns_limit_k_max 32
_diffrn_reflns_limit_k_min -31
_diffrn_reflns_limit_l_max 16
_diffrn_reflns_limit_l_min -18
_diffrn_reflns_number 22157
_diffrn_reflns_theta_full 24.99
_diffrn_reflns_theta_max 24.99
_diffrn_reflns_theta_min 2.30
_exptl_absorpt_coefficient_mu 1.397
_exptl_absorpt_correction_T_max 0.8155
_exptl_absorpt_correction_T_min 0.6924
_exptl_absorpt_correction_type multi-scan
_exptl_absorpt_process_details
;
?
;
_exptl_crystal_colour colorless
_exptl_crystal_density_diffrn 1.345
_exptl_crystal_density_method 'not measured'
_exptl_crystal_description prism
_exptl_crystal_F_000 1560
_exptl_crystal_size_max 0.24
_exptl_crystal_size_mid 0.2
_exptl_crystal_size_min 0.1
_refine_diff_density_max 1.159
_refine_diff_density_min -1.430
_refine_diff_density_rms 0.171
_refine_ls_extinction_method none
_refine_ls_goodness_of_fit_ref 1.143
_refine_ls_hydrogen_treatment constr
_refine_ls_matrix_type full
_refine_ls_number_parameters 404
_refine_ls_number_reflns 6519
_refine_ls_number_restraints 0
_refine_ls_restrained_S_all 1.143
_refine_ls_R_factor_all 0.1318
_refine_ls_R_factor_gt 0.0712
_refine_ls_shift/su_max 0.000
_refine_ls_shift/su_mean 0.000
_refine_ls_structure_factor_coef Fsqd
_refine_ls_weighting_details 'calc w=1/[\s^2^(Fo^2^)+(0.1204P)^2^+0.0000P] where P=(Fo^2^+2Fc^2^)/3'
_refine_ls_weighting_scheme calc
_refine_ls_wR_factor_gt 0.1846
_refine_ls_wR_factor_ref 0.2346
_reflns_number_gt 3953
_reflns_number_total 6519
_reflns_threshold_expression >2sigma(I)
_cod_data_source_file c3ob40858b.txt
_cod_data_source_block 12405
_cod_original_sg_symbol_H-M 'P 21/c'
_cod_database_code 7153023

loop_
_symmetry_equiv_pos_as_xyz
'x, y, z'
'-x, y+1/2, -z+1/2'
'-x, -y, -z'
'x, -y-1/2, z-1/2'

loop_
_atom_site_label
_atom_site_type_symbol
_atom_site_fract_x
_atom_site_fract_y
_atom_site_fract_z
_atom_site_U_iso_or_equiv
_atom_site_adp_type
_atom_site_occupancy
_atom_site_symmetry_multiplicity
_atom_site_calc_flag
_atom_site_refinement_flags
C1 C 0.7544(7) 0.1609(2) 0.1552(4) 0.0387(15) Uani 1 1 d .
C2 C 0.7502(6) 0.1164(2) 0.0992(4) 0.0314(14) Uani 1 1 d .
C3 C 0.8341(7) 0.1175(2) 0.0246(4) 0.0446(17) Uani 1 1 d .
H3 H 0.8873 0.1464 0.0101 0.054 Uiso 1 1 calc R
C4 C 0.8407(7) 0.0771(2) -0.0284(4) 0.0459(17) Uani 1 1 d .
H4 H 0.8996 0.0779 -0.0787 0.055 Uiso 1 1 calc R
C5 C 0.7614(7) 0.0355(2) -0.0080(4) 0.0378(15) Uani 1 1 d .
C6 C 0.6722(8) 0.0341(2) 0.0646(4) 0.0449(16) Uani 1 1 d .
H6 H 0.6144 0.0058 0.0771 0.054 Uiso 1 1 calc R
C7 C 0.6694(7) 0.0744(2) 0.1175(4) 0.0422(16) Uani 1 1 d .
H7 H 0.6107 0.0735 0.1678 0.051 Uiso 1 1 calc R
C8 C 0.6800(6) 0.1906(2) 0.2913(4) 0.0329(14) Uani 1 1 d .
C9 C 0.8064(7) 0.2035(3) 0.3408(4) 0.0476(18) Uani 1 1 d .
H9 H 0.8994 0.1868 0.3338 0.057 Uiso 1 1 calc R
C10 C 0.7973(7) 0.2405(3) 0.4005(4) 0.0462(18) Uani 1 1 d .
H10 H 0.8838 0.2494 0.4353 0.055 Uiso 1 1 calc R
C11 C 0.6628(7) 0.2649(2) 0.4098(4) 0.0419(16) Uani 1 1 d .
H11 H 0.6562 0.2909 0.4504 0.050 Uiso 1 1 calc R
C12 C 0.5363(6) 0.2511(2) 0.3591(4) 0.0350(15) Uani 1 1 d .
H12 H 0.4438 0.2682 0.3652 0.042 Uiso 1 1 calc R
C13 C 0.5425(6) 0.2128(2) 0.2999(3) 0.0267(13) Uani 1 1 d .
C14 C 0.4034(6) 0.1937(2) 0.2489(3) 0.0258(12) Uani 1 1 d .
H14 H 0.4427 0.1662 0.2133 0.031 Uiso 1 1 calc R
C15 C 0.2175(6) 0.1979(2) 0.0912(3) 0.0315(14) Uani 1 1 d .
H15A H 0.1513 0.1751 0.1222 0.038 Uiso 1 1 calc R
H15B H 0.1517 0.2189 0.0536 0.038 Uiso 1 1 calc R
C16 C 0.3213(7) 0.1680(2) 0.0338(4) 0.0380(15) Uani 1 1 d .
H16A H 0.3987 0.1901 0.0103 0.046 Uiso 1 1 calc R
H16B H 0.3746 0.1430 0.0700 0.046 Uiso 1 1 calc R
C17 C 0.2389(8) 0.1429(2) -0.0403(4) 0.0477(18) Uani 1 1 d .
H17A H 0.1837 0.1677 -0.0761 0.057 Uiso 1 1 calc R
H17B H 0.1635 0.1200 -0.0172 0.057 Uiso 1 1 calc R
C18 C 0.3458(9) 0.1147(3) -0.0971(5) 0.062(2) Uani 1 1 d .
H18A H 0.2878 0.0989 -0.1446 0.094 Uiso 1 1 calc R
H18B H 0.3991 0.0897 -0.0622 0.094 Uiso 1 1 calc R
H18C H 0.4195 0.1374 -0.1209 0.094 Uiso 1 1 calc R
C20 C 0.4556(7) 0.2701(2) 0.1110(4) 0.0382(15) Uani 1 1 d .
H20A H 0.5423 0.2482 0.1009 0.046 Uiso 1 1 calc R
H20B H 0.4101 0.2788 0.0535 0.046 Uiso 1 1 calc R
C21 C 0.5164(8) 0.3168(2) 0.1533(4) 0.0471(17) Uani 1 1 d .
H21A H 0.5689 0.3086 0.2092 0.057 Uiso 1 1 calc R
H21B H 0.4311 0.3389 0.1654 0.057 Uiso 1 1 calc R
C22 C 0.6271(8) 0.3431(3) 0.0941(5) 0.056(2) Uani 1 1 d .
H22A H 0.6821 0.3684 0.1287 0.067 Uiso 1 1 calc R
H22B H 0.7027 0.3190 0.0751 0.067 Uiso 1 1 calc R
C23 C 0.5555(9) 0.3672(3) 0.0145(5) 0.074(3) Uani 1 1 d .
H23A H 0.6342 0.3828 -0.0190 0.111 Uiso 1 1 calc R
H23B H 0.4827 0.3920 0.0323 0.111 Uiso 1 1 calc R
H23C H 0.5031 0.3424 -0.0213 0.111 Uiso 1 1 calc R
C24 C 0.1866(6) 0.2777(2) 0.2180(4) 0.0327(14) Uani 1 1 d .
H24A H 0.1163 0.2587 0.2534 0.039 Uiso 1 1 calc R
H24B H 0.2442 0.3000 0.2574 0.039 Uiso 1 1 calc R
C25 C 0.0942(7) 0.3083(2) 0.1522(4) 0.0423(16) Uani 1 1 d .
H25A H 0.1611 0.3193 0.1060 0.051 Uiso 1 1 calc R
H25B H 0.0141 0.2875 0.1250 0.051 Uiso 1 1 calc R
C26 C 0.0221(8) 0.3525(3) 0.1926(5) 0.058(2) Uani 1 1 d .
H26A H -0.0374 0.3705 0.1473 0.069 Uiso 1 1 calc R
H26B H 0.1025 0.3747 0.2156 0.069 Uiso 1 1 calc R
C27 C -0.0798(10) 0.3390(4) 0.2647(5) 0.088(3) Uani 1 1 d .
H27A H -0.1218 0.3688 0.2896 0.132 Uiso 1 1 calc R
H27B H -0.0216 0.3211 0.3097 0.132 Uiso 1 1 calc R
H27C H -0.1623 0.3182 0.2417 0.132 Uiso 1 1 calc R
C28 C 0.2821(6) 0.1703(2) 0.3025(3) 0.0260(13) Uani 1 1 d .
C29 C 0.2246(6) 0.1966(2) 0.3725(4) 0.0259(13) Uani 1 1 d .
C30 C 0.2325(6) 0.1227(2) 0.2794(3) 0.0276(13) Uani 1 1 d .
C31 C 0.1146(6) 0.0973(2) 0.3295(4) 0.0300(13) Uani 1 1 d .
C32 C -0.0011(7) 0.0733(2) 0.2842(4) 0.0437(17) Uani 1 1 d .
H32 H -0.0037 0.0735 0.2226 0.052 Uiso 1 1 calc R
C33 C -0.1127(7) 0.0493(3) 0.3276(5) 0.0538(19) Uani 1 1 d .
H33 H -0.1931 0.0338 0.2956 0.065 Uiso 1 1 calc R
C34 C -0.1085(8) 0.0474(3) 0.4171(5) 0.056(2) Uani 1 1 d .
H34 H -0.1851 0.0306 0.4469 0.067 Uiso 1 1 calc R
C35 C 0.0072(8) 0.0700(2) 0.4620(5) 0.0520(19) Uani 1 1 d .
H35 H 0.0127 0.0682 0.5236 0.062 Uiso 1 1 calc R
C36 C 0.1163(7) 0.0955(2) 0.4192(4) 0.0413(16) Uani 1 1 d .
H36 H 0.1938 0.1122 0.4517 0.050 Uiso 1 1 calc R
C37 C 0.3739(7) -0.0027(3) 0.3029(4) 0.0451(17) Uani 1 1 d .
H37 H 0.3414 0.0243 0.2626 0.054 Uiso 1 1 calc R
Br1 Br 0.77033(9) -0.02053(3) -0.08033(4) 0.0521(3) Uani 1 1 d .
N1 N 0.1821(5) 0.2200(2) 0.4290(3) 0.0401(13) Uani 1 1 d .
O1 O 0.6891(4) 0.15087(15) 0.2323(3) 0.0365(10) Uani 1 1 d .
O2 O 0.8061(6) 0.19923(19) 0.1359(3) 0.0661(15) Uani 1 1 d .
O3 O 0.2836(5) 0.09987(15) 0.2145(3) 0.0403(11) Uani 1 1 d .
P1 P 0.31692(16) 0.23590(6) 0.16942(9) 0.0279(4) Uani 1 1 d .
Cl1 Cl 0.4690(3) 0.02304(11) 0.3906(2) 0.1184(10) Uani 1 1 d .
Cl2 Cl 0.2134(3) -0.03283(8) 0.33523(17) 0.0862(6) Uani 1 1 d .
Cl3 Cl 0.4923(3) -0.04150(9) 0.24789(16) 0.0909(8) Uani 1 1 d .

loop_
_atom_site_aniso_label
_atom_site_aniso_U_11
_atom_site_aniso_U_22
_atom_site_aniso_U_33
_atom_site_aniso_U_23
_atom_site_aniso_U_13
_atom_site_aniso_U_12
C1 0.035(3) 0.042(4) 0.039(4) -0.006(3) 0.005(3) 0.009(3)
C2 0.029(3) 0.034(4) 0.031(3) -0.006(3) 0.002(3) 0.004(3)
C3 0.047(4) 0.045(4) 0.043(4) 0.000(3) 0.012(3) -0.003(3)
C4 0.055(4) 0.046(4) 0.038(4) -0.007(3) 0.019(3) 0.000(3)
C5 0.048(4) 0.038(4) 0.028(3) -0.006(3) -0.002(3) 0.004(3)
C6 0.059(4) 0.036(4) 0.040(4) -0.005(3) 0.008(3) -0.005(3)
C7 0.051(4) 0.047(4) 0.030(4) -0.002(3) 0.011(3) 0.000(3)
C8 0.032(3) 0.034(4) 0.032(3) -0.006(3) 0.001(3) 0.004(3)
C9 0.024(3) 0.061(5) 0.056(5) -0.008(4) -0.007(3) 0.006(3)
C10 0.033(4) 0.058(5) 0.047(4) -0.020(4) -0.006(3) 0.000(3)
C11 0.041(4) 0.046(4) 0.039(4) -0.012(3) 0.003(3) -0.008(3)
C12 0.033(3) 0.038(4) 0.034(4) -0.005(3) 0.004(3) -0.004(3)
C13 0.025(3) 0.033(3) 0.022(3) 0.000(3) 0.002(2) 0.001(2)
C14 0.027(3) 0.026(3) 0.024(3) -0.002(2) 0.006(2) 0.005(2)
C15 0.037(3) 0.032(3) 0.025(3) 0.007(3) -0.003(3) -0.004(3)
C16 0.048(4) 0.040(4) 0.026(3) -0.002(3) 0.003(3) 0.002(3)
C17 0.061(4) 0.041(4) 0.041(4) -0.006(3) -0.006(3) 0.003(3)
C18 0.086(6) 0.058(5) 0.045(5) -0.015(4) 0.014(4) 0.002(4)
C20 0.043(4) 0.036(4) 0.035(4) 0.001(3) 0.005(3) 0.001(3)
C21 0.058(4) 0.044(4) 0.040(4) -0.004(3) 0.003(3) -0.014(3)
C22 0.065(5) 0.044(4) 0.058(5) 0.010(4) 0.000(4) -0.018(4)
C23 0.079(6) 0.082(6) 0.060(5) 0.007(5) -0.008(4) -0.028(5)
C24 0.037(3) 0.036(4) 0.026(3) 0.001(3) 0.006(3) 0.009(3)
C25 0.048(4) 0.040(4) 0.038(4) 0.002(3) -0.003(3) 0.014(3)
C26 0.059(5) 0.054(5) 0.060(5) 0.000(4) 0.002(4) 0.029(4)
C27 0.084(6) 0.126(9) 0.056(5) -0.004(5) 0.015(5) 0.054(6)
C28 0.028(3) 0.033(3) 0.017(3) -0.003(2) 0.003(2) -0.001(2)
C29 0.021(3) 0.029(3) 0.027(3) 0.003(3) -0.002(2) -0.003(2)
C30 0.034(3) 0.032(3) 0.016(3) 0.002(3) -0.003(2) 0.005(3)
C31 0.034(3) 0.021(3) 0.035(3) 0.003(3) 0.007(3) 0.005(2)
C32 0.044(4) 0.041(4) 0.046(4) 0.007(3) -0.004(3) -0.002(3)
C33 0.033(4) 0.057(5) 0.071(6) 0.005(4) -0.001(4) -0.008(3)
C34 0.046(4) 0.042(4) 0.081(6) 0.012(4) 0.021(4) -0.007(3)
C35 0.065(5) 0.049(5) 0.042(4) 0.008(3) 0.021(4) -0.002(4)
C36 0.047(4) 0.044(4) 0.033(4) 0.001(3) 0.008(3) -0.006(3)
C37 0.052(4) 0.042(4) 0.042(4) 0.006(3) 0.008(3) 0.005(3)
Br1 0.0736(5) 0.0440(5) 0.0391(4) -0.0108(3) 0.0078(3) 0.0045(4)
N1 0.037(3) 0.052(4) 0.031(3) -0.012(3) 0.005(2) -0.002(3)
O1 0.031(2) 0.038(3) 0.041(3) -0.009(2) 0.0069(19) 0.0041(18)
O2 0.098(4) 0.040(3) 0.062(3) -0.009(3) 0.029(3) -0.017(3)
O3 0.061(3) 0.031(2) 0.030(2) -0.007(2) 0.014(2) -0.008(2)
P1 0.0297(8) 0.0294(9) 0.0247(8) 0.0008(7) 0.0030(6) 0.0016(6)
Cl1 0.109(2) 0.111 0.131(2) -0.0542(17) -0.0497(19) 0.0284(17)
Cl2 0.0864(16) 0.0614(14) 0.113 0.0257(13) 0.0419(13) 0.0054(11)
Cl3 0.1120(19) 0.0822(17) 0.0819(16) 0.0082(13) 0.0477(14) 0.0418(14)

loop_
_atom_type_symbol
_atom_type_description
_atom_type_scat_dispersion_real
_atom_type_scat_dispersion_imag
_atom_type_scat_source
C C 0.0033 0.0016 'International Tables Vol C Tables 4.2.6.8 and 6.1.1.4'
H H 0.0000 0.0000 'International Tables Vol C Tables 4.2.6.8 and 6.1.1.4'
Br Br -0.2901 2.4595 'International Tables Vol C Tables 4.2.6.8 and 6.1.1.4'
N N 0.0061 0.0033 'International Tables Vol C Tables 4.2.6.8 and 6.1.1.4'
O O 0.0106 0.0060 'International Tables Vol C Tables 4.2.6.8 and 6.1.1.4'
P P 0.1023 0.0942 'International Tables Vol C Tables 4.2.6.8 and 6.1.1.4'
Cl Cl 0.1484 0.1585 'International Tables Vol C Tables 4.2.6.8 and 6.1.1.4'

loop_
_geom_angle_atom_site_label_1
_geom_angle_atom_site_label_2
_geom_angle_atom_site_label_3
_geom_angle
O2 C1 O1 125.0(6)
O2 C1 C2 125.2(6)
O1 C1 C2 109.8(6)
C7 C2 C3 118.7(6)
C7 C2 C1 123.9(6)
C3 C2 C1 117.4(6)
C4 C3 C2 120.6(6)
C4 C3 H3 119.7
C2 C3 H3 119.7
C3 C4 C5 119.5(6)
C3 C4 H4 120.3
C5 C4 H4 120.3
C4 C5 C6 120.9(6)
C4 C5 Br1 119.8(5)
C6 C5 Br1 119.2(5)
C7 C6 C5 118.7(6)
C7 C6 H6 120.7
C5 C6 H6 120.7
C6 C7 C2 121.5(6)
C6 C7 H7 119.3
C2 C7 H7 119.3
C13 C8 C9 122.6(6)
C13 C8 O1 118.1(5)
C9 C8 O1 119.2(5)
C10 C9 C8 119.6(6)
C10 C9 H9 120.2
C8 C9 H9 120.2
C11 C10 C9 119.9(6)
C11 C10 H10 120.1
C9 C10 H10 120.1
C10 C11 C12 119.5(6)
C10 C11 H11 120.3
C12 C11 H11 120.3
C13 C12 C11 121.4(6)
C13 C12 H12 119.3
C11 C12 H12 119.3
C8 C13 C12 116.9(5)
C8 C13 C14 120.0(5)
C12 C13 C14 123.0(5)
C28 C14 C13 115.7(4)
C28 C14 P1 110.1(4)
C13 C14 P1 116.2(4)
C28 C14 H14 104.4
C13 C14 H14 104.4
P1 C14 H14 104.4
C16 C15 P1 114.0(4)
C16 C15 H15A 108.8
P1 C15 H15A 108.8
C16 C15 H15B 108.8
P1 C15 H15B 108.8
H15A C15 H15B 107.7
C17 C16 C15 113.5(5)
C17 C16 H16A 108.9
C15 C16 H16A 108.9
C17 C16 H16B 108.9
C15 C16 H16B 108.9
H16A C16 H16B 107.7
C16 C17 C18 112.0(6)
C16 C17 H17A 109.2
C18 C17 H17A 109.2
C16 C17 H17B 109.2
C18 C17 H17B 109.2
H17A C17 H17B 107.9
C17 C18 H18A 109.5
C17 C18 H18B 109.5
H18A C18 H18B 109.5
C17 C18 H18C 109.5
H18A C18 H18C 109.5
H18B C18 H18C 109.5
C21 C20 P1 117.0(4)
C21 C20 H20A 108.0
P1 C20 H20A 108.0
C21 C20 H20B 108.0
P1 C20 H20B 108.0
H20A C20 H20B 107.3
C20 C21 C22 111.0(5)
C20 C21 H21A 109.4
C22 C21 H21A 109.4
C20 C21 H21B 109.4
C22 C21 H21B 109.4
H21A C21 H21B 108.0
C23 C22 C21 115.3(6)
C23 C22 H22A 108.5
C21 C22 H22A 108.5
C23 C22 H22B 108.5
C21 C22 H22B 108.5
H22A C22 H22B 107.5
C22 C23 H23A 109.5
C22 C23 H23B 109.5
H23A C23 H23B 109.5
C22 C23 H23C 109.5
H23A C23 H23C 109.5
H23B C23 H23C 109.5
C25 C24 P1 113.9(4)
C25 C24 H24A 108.8
P1 C24 H24A 108.8
C25 C24 H24B 108.8
P1 C24 H24B 108.8
H24A C24 H24B 107.7
C26 C25 C24 112.8(5)
C26 C25 H25A 109.0
C24 C25 H25A 109.0
C26 C25 H25B 109.0
C24 C25 H25B 109.0
H25A C25 H25B 107.8
C25 C26 C27 112.5(7)
C25 C26 H26A 109.1
C27 C26 H26A 109.1
C25 C26 H26B 109.1
C27 C26 H26B 109.1
H26A C26 H26B 107.8
C26 C27 H27A 109.5
C26 C27 H27B 109.5
H27A C27 H27B 109.5
C26 C27 H27C 109.5
H27A C27 H27C 109.5
H27B C27 H27C 109.5
C29 C28 C30 123.1(5)
C29 C28 C14 118.9(5)
C30 C28 C14 117.9(5)
N1 C29 C28 176.8(6)
O3 C30 C28 122.1(5)
O3 C30 C31 116.9(5)
C28 C30 C31 120.9(5)
C32 C31 C36 118.1(6)
C32 C31 C30 118.5(5)
C36 C31 C30 123.4(5)
C31 C32 C33 120.6(6)
C31 C32 H32 119.7
C33 C32 H32 119.7
C34 C33 C32 120.6(6)
C34 C33 H33 119.7
C32 C33 H33 119.7
C33 C34 C35 119.0(7)
C33 C34 H34 120.5
C35 C34 H34 120.5
C36 C35 C34 120.7(7)
C36 C35 H35 119.6
C34 C35 H35 119.6
C35 C36 C31 120.9(6)
C35 C36 H36 119.5
C31 C36 H36 119.5
Cl1 C37 Cl2 110.6(4)
Cl1 C37 Cl3 110.4(4)
Cl2 C37 Cl3 111.5(4)
Cl1 C37 H37 108.1
Cl2 C37 H37 108.1
Cl3 C37 H37 108.1
C1 O1 C8 116.1(5)
C24 P1 C15 109.8(3)
C24 P1 C20 109.7(3)
C15 P1 C20 106.7(3)
C24 P1 C14 112.2(3)
C15 P1 C14 105.6(3)
C20 P1 C14 112.6(3)

loop_
_geom_bond_atom_site_label_1
_geom_bond_atom_site_label_2
_geom_bond_distance
C1 O2 1.186(7)
C1 O1 1.369(7)
C1 C2 1.489(8)
C2 C7 1.386(8)
C2 C3 1.393(8)
C3 C4 1.374(9)
C3 H3 0.9500
C4 C5 1.377(9)
C4 H4 0.9500
C5 C6 1.394(9)
C5 Br1 1.897(6)
C6 C7 1.369(8)
C6 H6 0.9500
C7 H7 0.9500
C8 C13 1.369(8)
C8 C9 1.378(8)
C8 O1 1.419(7)
C9 C10 1.372(9)
C9 H9 0.9500
C10 C11 1.374(8)
C10 H10 0.9500
C11 C12 1.393(8)
C11 H11 0.9500
C12 C13 1.391(8)
C12 H12 0.9500
C13 C14 1.528(7)
C14 C28 1.521(7)
C14 P1 1.829(5)
C14 H14 1.0000
C15 C16 1.534(8)
C15 P1 1.797(5)
C15 H15A 0.9900
C15 H15B 0.9900
C16 C17 1.499(8)
C16 H16A 0.9900
C16 H16B 0.9900
C17 C18 1.521(9)
C17 H17A 0.9900
C17 H17B 0.9900
C18 H18A 0.9800
C18 H18B 0.9800
C18 H18C 0.9800
C20 C21 1.521(8)
C20 P1 1.808(6)
C20 H20A 0.9900
C20 H20B 0.9900
C21 C22 1.540(9)
C21 H21A 0.9900
C21 H21B 0.9900
C22 C23 1.512(9)
C22 H22A 0.9900
C22 H22B 0.9900
C23 H23A 0.9800
C23 H23B 0.9800
C23 H23C 0.9800
C24 C25 1.527(8)
C24 P1 1.804(6)
C24 H24A 0.9900
C24 H24B 0.9900
C25 C26 1.511(9)
C25 H25A 0.9900
C25 H25B 0.9900
C26 C27 1.502(11)
C26 H26A 0.9900
C26 H26B 0.9900
C27 H27A 0.9800
C27 H27B 0.9800
C27 H27C 0.9800
C28 C29 1.408(8)
C28 C30 1.412(7)
C29 N1 1.154(7)
C30 O3 1.276(6)
C30 C31 1.492(8)
C31 C32 1.382(8)
C31 C36 1.384(8)
C32 C33 1.380(9)
C32 H32 0.9500
C33 C34 1.381(10)
C33 H33 0.9500
C34 C35 1.363(9)
C34 H34 0.9500
C35 C36 1.378(9)
C35 H35 0.9500
C36 H36 0.9500
C37 Cl1 1.717(7)
C37 Cl2 1.729(7)
C37 Cl3 1.734(7)
C37 H37 1.0000
